data_7720235
loop_
_publ_author_name
'Rubtsova, Irina K.'
'Yambulatov, Dmitriy S.'
'Shmelev, Maxim A.'
'Voronina, Julia K.'
'Goloveshkin, Alexander S.'
'Babeshkin, Konstantin A.'
'Efimov, Nikolay N.'
'Matiukhina, Anna K.'
'Nikolaevskii, Stanislav A.'
'Kiskin, Mikhail A.'
'Eremenko, Igor L.'

_publ_section_title
;
 The influence of the coordination environment of cobalt(II) ions on the
 magnetic properties of heterometallic complexes with a
 {Co<sub>2</sub>Li<sub>2</sub>} metal core.
;
_journal_issue 7
_journal_name_full 'Dalton transactions (Cambridge, England : 2003)'
_journal_page_first 2883
_journal_page_last 2892
_journal_paper_doi 10.1039/d5dt02560e
_journal_volume 55
_journal_year 2026
_chemical_formula_moiety 'C110 H142 Co2 Li2 N4 O12'
_chemical_formula_sum 'C110 H142 Co2 Li2 N4 O12'
_chemical_formula_weight 1844.01
_space_group_crystal_system monoclinic
_space_group_IT_number 14
_space_group_name_Hall '-P 2yn'
_space_group_name_H-M_alt 'P 1 21/n 1'
_atom_sites_solution_hydrogens geom
_atom_sites_solution_primary dual
_audit_creation_date 2024-03-14
_audit_creation_method
;
Olex2 1.5
(compiled 2024.02.16 svn.r378c4104 for OlexSys, GUI svn.r6928)
;
_audit_update_record
;
2024-03-15 deposited with the CCDC.	2026-01-13 downloaded from the CCDC.
;
_cell_angle_alpha 90
_cell_angle_beta 107.050(2)
_cell_angle_gamma 90
_cell_formula_units_Z 2
_cell_length_a 15.0397(7)
_cell_length_b 24.4053(14)
_cell_length_c 15.7920(7)
_cell_measurement_reflns_used 2893
_cell_measurement_temperature 296.15
_cell_measurement_theta_max 29.86
_cell_measurement_theta_min 2.19
_cell_volume 5541.7(5)
_computing_cell_refinement 'SAINT V8.35A (?, 2016)'
_computing_data_reduction 'SAINT V8.35A (?, 2016)'
_computing_molecular_graphics 'Olex2 1.5 (Dolomanov et al., 2009)'
_computing_publication_material 'Olex2 1.5 (Dolomanov et al., 2009)'
_computing_structure_refinement 'XL  (Sheldrick, 2008)'
_computing_structure_solution 'SHELXT 2014/4 (Sheldrick, 2014)'
_diffrn_ambient_temperature 296.15
_diffrn_measured_fraction_theta_full 0.999
_diffrn_measured_fraction_theta_max 0.999
_diffrn_measurement_device_type 'Bruker APEX-II CCD'
_diffrn_measurement_method '\f and \w scans'
_diffrn_radiation_type MoK\a
_diffrn_radiation_wavelength 0.71073
_diffrn_reflns_av_R_equivalents 0.1386
_diffrn_reflns_av_unetI/netI 0.1224
_diffrn_reflns_Laue_measured_fraction_full 0.999
_diffrn_reflns_Laue_measured_fraction_max 0.999
_diffrn_reflns_limit_h_max 17
_diffrn_reflns_limit_h_min -17
_diffrn_reflns_limit_k_max 28
_diffrn_reflns_limit_k_min -28
_diffrn_reflns_limit_l_max 17
_diffrn_reflns_limit_l_min -18
_diffrn_reflns_number 44505
_diffrn_reflns_point_group_measured_fraction_full 0.999
_diffrn_reflns_point_group_measured_fraction_max 0.999
_diffrn_reflns_theta_full 24.713
_diffrn_reflns_theta_max 24.713
_diffrn_reflns_theta_min 2.146
_diffrn_source_current 30.0
_diffrn_source_power 1.5
_diffrn_source_voltage 50.0
_diffrn_standards_number 0
_exptl_absorpt_coefficient_mu 0.355
_exptl_absorpt_correction_T_max 0.7461
_exptl_absorpt_correction_T_min 0.6676
_exptl_absorpt_correction_type multi-scan
_exptl_absorpt_process_details
;
SADABS-2014/5 (Bruker,2014/5) was used for absorption correction.
wR2(int) was 0.0872 before and 0.0746 after correction.
The Ratio of minimum to maximum transmission is 0.8948.
The \l/2 correction factor is 0.00150.
;
_exptl_crystal_colour violet
_exptl_crystal_colour_primary violet
_exptl_crystal_density_diffrn 1.105
_exptl_crystal_description plate
_exptl_crystal_F_000 1972
_exptl_crystal_size_max 0.2
_exptl_crystal_size_mid 0.2
_exptl_crystal_size_min 0.02
_refine_diff_density_max 0.390
_refine_diff_density_min -0.603
_refine_diff_density_rms 0.086
_refine_ls_extinction_method none
_refine_ls_goodness_of_fit_ref 1.018
_refine_ls_hydrogen_treatment constr
_refine_ls_matrix_type full
_refine_ls_number_parameters 620
_refine_ls_number_reflns 9435
_refine_ls_number_restraints 0
_refine_ls_restrained_S_all 1.018
_refine_ls_R_factor_all 0.1312
_refine_ls_R_factor_gt 0.0787
_refine_ls_shift/su_max 0.000
_refine_ls_shift/su_mean 0.000
_refine_ls_structure_factor_coef Fsqd
_refine_ls_weighting_details 'w=1/[\s^2^(Fo^2^)+(0.1075P)^2^] where P=(Fo^2^+2Fc^2^)/3'
_refine_ls_weighting_scheme calc
_refine_ls_wR_factor_gt 0.1867
_refine_ls_wR_factor_ref 0.2148
_reflns_Friedel_coverage 0.000
_reflns_number_gt 5672
_reflns_number_total 9435
_reflns_threshold_expression 'I > 2\s(I)'
_cod_data_source_file d5dt02560e2.cif
_cod_data_source_block 10
_cod_database_code 7720235
_shelx_shelxl_version_number 2014/7
_shelx_space_group_comment
;
The symmetry employed for this shelxl refinement is uniquely defined
by the following loop, which should always be used as a source of
symmetry information in preference to the above space-group names.
They are only intended as comments.
;
_shelx_estimated_absorpt_t_max 0.993
_shelx_estimated_absorpt_t_min 0.932
_olex2_refinement_description
;
1. Fixed Uiso
 At 1.2 times of:
  All C(H) groups
 At 1.5 times of:
  All C(H,H,H) groups
2. Others
 Sof(C11A)=Sof(H11A)=Sof(H11B)=Sof(H11C)=Sof(C10A)=Sof(H10D)=Sof(H10E)=
 Sof(H10F)=Sof(C9A)=Sof(H9AA)=Sof(H9AB)=Sof(H9AC)=1-FVAR(1)
 Sof(C9B)=Sof(H9BA)=Sof(H9BB)=Sof(H9BC)=Sof(C11B)=Sof(H11D)=Sof(H11E)=
 Sof(H11F)=Sof(C10B)=Sof(H10G)=Sof(H10H)=Sof(H10I)=FVAR(1)
3.a Aromatic/amide H refined with riding coordinates:
 C3(H3), C16(H16), C33(H33), C31(H31), C35(H35), C18(H18), C5(H5), C7(H7),
 C46(H46), C20(H20), C50(H50), C47(H47), C44(H44), C53(H53), C52(H52), C51(H51),
  C45(H45)
3.b Idealised Me refined as rotating group:
 C26(H26A,H26B,H26C), C23(H23A,H23B,H23C), C28(H28A,H28B,H28C), C13(H13A,H13B,
 H13C), C22(H22A,H22B,H22C), C43(H43A,H43B,H43C), C42(H42A,H42B,H42C), C10(H10A,
 H10B,H10C), C9(H9A,H9B,H9C), C27(H27A,H27B,H27C), C24(H24A,H24B,H24C),
 C37(H37A,H37B,H37C), C38(H38A,H38B,H38C), C41(H41A,H41B,H41C), C39(H39A,H39B,
 H39C), C11A(H11A,H11B,H11C), C10A(H10D,H10E,H10F), C9A(H9AA,H9AB,H9AC),
 C9B(H9BA,H9BB,H9BC), C11B(H11D,H11E,H11F), C10B(H10G,H10H,H10I)
;
_smtbx_masks_void_probe_radius 1.2
_smtbx_masks_void_truncation_radius 1.2
_olex2_submission_special_instructions 'No special instructions were received'

loop_
_space_group_symop_operation_xyz
'x, y, z'
'-x+1/2, y+1/2, -z+1/2'
'-x, -y, -z'
'x-1/2, -y-1/2, z-1/2'

loop_
_atom_site_label
_atom_site_type_symbol
_atom_site_fract_x
_atom_site_fract_y
_atom_site_fract_z
_atom_site_U_iso_or_equiv
_atom_site_adp_type
_atom_site_occupancy
_atom_site_site_symmetry_order
_atom_site_calc_flag
_atom_site_refinement_flags_posn
_atom_site_refinement_flags_adp
_atom_site_refinement_flags_occupancy
_atom_site_disorder_assembly
_atom_site_disorder_group
Co1 Co 0.23228(4) 0.54039(3) 0.47012(4) 0.0208(2) Uani 1 1 d . . . . .
O3 O 0.2759(2) 0.51982(13) 0.3647(2) 0.0232(8) Uani 1 1 d . . . . .
O4 O 0.42839(19) 0.50319(13) 0.41792(19) 0.0217(8) Uani 1 1 d . . . . .
O2 O 0.3441(2) 0.49287(13) 0.5708(2) 0.0229(8) Uani 1 1 d . . . . .
O1 O 0.2108(2) 0.45548(14) 0.4975(2) 0.0253(8) Uani 1 1 d . . . . .
O5 O 0.2842(2) 0.61672(14) 0.4915(2) 0.0283(8) Uani 1 1 d . . . . .
O6 O 0.4341(2) 0.59969(15) 0.5623(2) 0.0304(8) Uani 1 1 d . . . . .
N1 N 0.0935(3) 0.55058(16) 0.3900(2) 0.0225(9) Uani 1 1 d . . . . .
N2 N 0.1581(3) 0.56357(17) 0.5606(2) 0.0232(9) Uani 1 1 d . . . . .
C14 C 0.3541(3) 0.5063(2) 0.3562(3) 0.0227(11) Uani 1 1 d . . . . .
C3 C 0.2631(3) 0.3519(2) 0.5719(3) 0.0244(11) Uani 1 1 d . . . . .
H3 H 0.2024 0.3571 0.5364 0.029 Uiso 1 1 calc R U . . .
C4 C 0.2917(3) 0.3005(2) 0.6060(3) 0.0291(12) Uani 1 1 d . . . . .
C16 C 0.2796(3) 0.5078(2) 0.1909(3) 0.0278(12) Uani 1 1 d . . . . .
H16 H 0.2261 0.5216 0.2013 0.033 Uiso 1 1 calc R U . . .
C33 C 0.3906(3) 0.7916(2) 0.6481(3) 0.0306(12) Uani 1 1 d . . . . .
H33 H 0.3959 0.8264 0.6731 0.037 Uiso 1 1 calc R U . . .
C34 C 0.4692(3) 0.7586(2) 0.6646(3) 0.0271(12) Uani 1 1 d . . . . .
C48 C 0.0285(3) 0.56039(19) 0.4321(3) 0.0191(10) Uani 1 1 d . . . . .
C17 C 0.2809(3) 0.5005(2) 0.1048(3) 0.0287(12) Uani 1 1 d . . . . .
C6 C 0.4467(3) 0.3381(2) 0.6791(3) 0.0277(12) Uani 1 1 d . . . . .
C31 C 0.2975(3) 0.7219(2) 0.5595(3) 0.0261(12) Uani 1 1 d . . . . .
H31 H 0.2402 0.7094 0.5241 0.031 Uiso 1 1 calc R U . . .
C35 C 0.4606(3) 0.7067(2) 0.6281(3) 0.0245(11) Uani 1 1 d . . . . .
H35 H 0.5126 0.6842 0.6385 0.029 Uiso 1 1 calc R U . . .
C30 C 0.3747(3) 0.6878(2) 0.5757(3) 0.0241(11) Uani 1 1 d . . . . .
C49 C 0.0662(3) 0.5701(2) 0.5285(3) 0.0229(11) Uani 1 1 d . . . . .
C29 C 0.3650(3) 0.6306(2) 0.5401(3) 0.0266(12) Uani 1 1 d . . . . .
C15 C 0.3566(3) 0.4951(2) 0.2634(3) 0.0268(12) Uani 1 1 d . . . . .
C18 C 0.3626(3) 0.4779(2) 0.0915(3) 0.0315(13) Uani 1 1 d . . . . .
H18 H 0.3650 0.4720 0.0341 0.038 Uiso 1 1 calc R U . . .
C5 C 0.3831(3) 0.2944(2) 0.6594(3) 0.0301(12) Uani 1 1 d . . . . .
H5 H 0.4027 0.2600 0.6829 0.036 Uiso 1 1 calc R U . . .
C1 C 0.2913(3) 0.4514(2) 0.5514(3) 0.0231(11) Uani 1 1 d . . . . .
C25 C 0.5308(3) 0.4418(2) 0.1505(3) 0.0292(12) Uani 1 1 d . . . . .
C12 C 0.5478(3) 0.3309(2) 0.7343(4) 0.0347(13) Uani 1 1 d . . . . .
C7 C 0.4156(3) 0.3896(2) 0.6440(3) 0.0276(12) Uani 1 1 d . . . . .
H7 H 0.4557 0.4195 0.6565 0.033 Uiso 1 1 calc R U . . .
C32 C 0.3044(3) 0.7739(2) 0.5951(3) 0.0290(12) Uani 1 1 d . . . . .
C2 C 0.3247(3) 0.3962(2) 0.5905(3) 0.0241(11) Uani 1 1 d . . . . .
C46 C -0.0932(3) 0.5523(2) 0.2963(3) 0.0306(13) Uani 1 1 d . . . . .
H46 H -0.1561 0.5529 0.2649 0.037 Uiso 1 1 calc R U . . .
C8 C 0.2254(4) 0.2513(2) 0.5863(3) 0.0353(13) Uani 1 1 d . . . . .
C20 C 0.4359(3) 0.4736(2) 0.2479(3) 0.0270(12) Uani 1 1 d . . . . .
H20 H 0.4873 0.4653 0.2956 0.032 Uiso 1 1 calc R U . . .
C36 C 0.2179(3) 0.8108(2) 0.5715(4) 0.0366(14) Uani 1 1 d . . . . .
C50 C 0.0120(4) 0.5858(2) 0.5812(3) 0.0332(13) Uani 1 1 d . . . . .
H50 H -0.0522 0.5887 0.5575 0.040 Uiso 1 1 calc R U . . .
C47 C -0.0648(3) 0.5609(2) 0.3868(3) 0.0280(12) Uani 1 1 d . . . . .
H47 H -0.1086 0.5669 0.4169 0.034 Uiso 1 1 calc R U . . .
C40 C 0.5638(3) 0.7812(2) 0.7220(4) 0.0340(13) Uani 1 1 d . . . . .
C44 C 0.0649(3) 0.5418(2) 0.3026(3) 0.0308(12) Uani 1 1 d . . . . .
H44 H 0.1093 0.5347 0.2735 0.037 Uiso 1 1 calc R U . . .
C19 C 0.4396(3) 0.4644(2) 0.1627(3) 0.0300(12) Uani 1 1 d . . . . .
C53 C 0.1985(3) 0.5747(2) 0.6474(3) 0.0310(12) Uani 1 1 d . . . . .
H53 H 0.2625 0.5704 0.6705 0.037 Uiso 1 1 calc R U . . .
C21 C 0.1946(3) 0.5141(2) 0.0282(3) 0.0320(13) Uani 1 1 d . . . . .
C26 C 0.6051(3) 0.4862(2) 0.1810(3) 0.0328(13) Uani 1 1 d . . . . .
H26A H 0.5862 0.5185 0.1456 0.049 Uiso 1 1 calc R U . . .
H26B H 0.6630 0.4731 0.1745 0.049 Uiso 1 1 calc R U . . .
H26C H 0.6129 0.4947 0.2421 0.049 Uiso 1 1 calc R U . . .
C52 C 0.1484(4) 0.5921(2) 0.7029(4) 0.0374(14) Uani 1 1 d . . . . .
H52 H 0.1783 0.6000 0.7620 0.045 Uiso 1 1 calc R U . . .
C23 C 0.1243(4) 0.4671(3) 0.0182(4) 0.0487(17) Uani 1 1 d . . . . .
H23A H 0.1508 0.4339 0.0040 0.073 Uiso 1 1 calc R U . . .
H23B H 0.0688 0.4757 -0.0284 0.073 Uiso 1 1 calc R U . . .
H23C H 0.1092 0.4624 0.0728 0.073 Uiso 1 1 calc R U . . .
C28 C 0.5228(3) 0.4258(2) 0.0544(3) 0.0365(14) Uani 1 1 d . . . . .
H28A H 0.4723 0.4005 0.0331 0.055 Uiso 1 1 calc R U . . .
H28B H 0.5797 0.4089 0.0521 0.055 Uiso 1 1 calc R U . . .
H28C H 0.5115 0.4580 0.0179 0.055 Uiso 1 1 calc R U . . .
C13 C 0.5693(4) 0.2717(3) 0.7671(4) 0.0485(16) Uani 1 1 d . . . . .
H13A H 0.6331 0.2690 0.8022 0.073 Uiso 1 1 calc R U . . .
H13B H 0.5584 0.2475 0.7172 0.073 Uiso 1 1 calc R U . . .
H13C H 0.5296 0.2616 0.8024 0.073 Uiso 1 1 calc R U . . .
C51 C 0.0543(4) 0.5974(2) 0.6697(3) 0.0393(14) Uani 1 1 d . . . . .
H51 H 0.0190 0.6086 0.7060 0.047 Uiso 1 1 calc R U . . .
C22 C 0.1497(4) 0.5674(3) 0.0461(3) 0.0453(16) Uani 1 1 d . . . . .
H22A H 0.1269 0.5626 0.0964 0.068 Uiso 1 1 calc R U . . .
H22B H 0.0990 0.5768 -0.0049 0.068 Uiso 1 1 calc R U . . .
H22C H 0.1951 0.5962 0.0579 0.068 Uiso 1 1 calc R U . . .
C45 C -0.0276(3) 0.5428(2) 0.2536(3) 0.0340(13) Uani 1 1 d . . . . .
H45 H -0.0451 0.5372 0.1927 0.041 Uiso 1 1 calc R U . . .
C43 C 0.6420(4) 0.7390(2) 0.7356(4) 0.0451(15) Uani 1 1 d . . . . .
H43A H 0.6254 0.7063 0.7613 0.068 Uiso 1 1 calc R U . . .
H43B H 0.6983 0.7538 0.7746 0.068 Uiso 1 1 calc R U . . .
H43C H 0.6514 0.7303 0.6796 0.068 Uiso 1 1 calc R U . . .
C42 C 0.5885(4) 0.8313(2) 0.6741(4) 0.0476(16) Uani 1 1 d . . . . .
H42A H 0.5961 0.8200 0.6184 0.071 Uiso 1 1 calc R U . . .
H42B H 0.6454 0.8472 0.7101 0.071 Uiso 1 1 calc R U . . .
H42C H 0.5394 0.8579 0.6640 0.071 Uiso 1 1 calc R U . . .
C10 C 0.5674(4) 0.3686(3) 0.8161(4) 0.0455(16) Uani 1 1 d . . . . .
H10A H 0.5299 0.3574 0.8528 0.068 Uiso 1 1 calc R U . . .
H10B H 0.5525 0.4058 0.7972 0.068 Uiso 1 1 calc R U . . .
H10C H 0.6319 0.3662 0.8492 0.068 Uiso 1 1 calc R U . . .
C9 C 0.6117(4) 0.3465(3) 0.6788(4) 0.0507(17) Uani 1 1 d . . . . .
H9A H 0.6753 0.3443 0.7146 0.076 Uiso 1 1 calc R U . . .
H9B H 0.5981 0.3832 0.6571 0.076 Uiso 1 1 calc R U . . .
H9C H 0.6018 0.3217 0.6296 0.076 Uiso 1 1 calc R U . . .
C27 C 0.5592(4) 0.3898(2) 0.2067(4) 0.0425(15) Uani 1 1 d . . . . .
H27A H 0.5632 0.3978 0.2672 0.064 Uiso 1 1 calc R U . . .
H27B H 0.6185 0.3774 0.2032 0.064 Uiso 1 1 calc R U . . .
H27C H 0.5134 0.3618 0.1848 0.064 Uiso 1 1 calc R U . . .
C24 C 0.2176(4) 0.5212(3) -0.0593(4) 0.0446(16) Uani 1 1 d . . . . .
H24A H 0.2654 0.5483 -0.0523 0.067 Uiso 1 1 calc R U . . .
H24B H 0.1629 0.5327 -0.1045 0.067 Uiso 1 1 calc R U . . .
H24C H 0.2390 0.4869 -0.0761 0.067 Uiso 1 1 calc R U . . .
C37 C 0.2313(4) 0.8622(2) 0.6276(4) 0.0483(17) Uani 1 1 d . . . . .
H37A H 0.2452 0.8523 0.6890 0.073 Uiso 1 1 calc R U . . .
H37B H 0.1754 0.8837 0.6107 0.073 Uiso 1 1 calc R U . . .
H37C H 0.2819 0.8832 0.6189 0.073 Uiso 1 1 calc R U . . .
C38 C 0.2010(4) 0.8277(3) 0.4724(4) 0.0556(18) Uani 1 1 d . . . . .
H38A H 0.2530 0.8487 0.4669 0.083 Uiso 1 1 calc R U . . .
H38B H 0.1454 0.8494 0.4531 0.083 Uiso 1 1 calc R U . . .
H38C H 0.1943 0.7954 0.4364 0.083 Uiso 1 1 calc R U . . .
C41 C 0.5555(4) 0.7980(3) 0.8130(4) 0.0456(16) Uani 1 1 d . . . . .
H41A H 0.5053 0.8236 0.8053 0.068 Uiso 1 1 calc R U . . .
H41B H 0.6125 0.8148 0.8469 0.068 Uiso 1 1 calc R U . . .
H41C H 0.5435 0.7661 0.8436 0.068 Uiso 1 1 calc R U . . .
C39 C 0.1337(4) 0.7809(3) 0.5817(4) 0.0542(18) Uani 1 1 d . . . . .
H39A H 0.1182 0.7513 0.5399 0.081 Uiso 1 1 calc R U . . .
H39B H 0.0822 0.8058 0.5709 0.081 Uiso 1 1 calc R U . . .
H39C H 0.1473 0.7666 0.6407 0.081 Uiso 1 1 calc R U . . .
C11A C 0.1269(5) 0.2677(4) 0.5274(6) 0.054(3) Uani 0.728(8) 1 d . . P A 2
H11A H 0.0865 0.2364 0.5188 0.081 Uiso 0.728(8) 1 calc R U P A 2
H11B H 0.1307 0.2805 0.4711 0.081 Uiso 0.728(8) 1 calc R U P A 2
H11C H 0.1026 0.2963 0.5560 0.081 Uiso 0.728(8) 1 calc R U P A 2
C10A C 0.2621(6) 0.2078(4) 0.5368(8) 0.074(4) Uani 0.728(8) 1 d . . P A 2
H10D H 0.3195 0.1935 0.5745 0.111 Uiso 0.728(8) 1 calc R U P A 2
H10E H 0.2725 0.2237 0.4849 0.111 Uiso 0.728(8) 1 calc R U P A 2
H10F H 0.2174 0.1787 0.5197 0.111 Uiso 0.728(8) 1 calc R U P A 2
Li1 Li 0.4464(5) 0.5257(4) 0.5403(5) 0.0264(19) Uani 1 1 d . . . . .
C9A C 0.2158(7) 0.2297(4) 0.6743(6) 0.075(4) Uani 0.728(8) 1 d . . P A 2
H9AA H 0.1878 0.2573 0.7015 0.112 Uiso 0.728(8) 1 calc R U P A 2
H9AB H 0.2762 0.2207 0.7130 0.112 Uiso 0.728(8) 1 calc R U P A 2
H9AC H 0.1774 0.1975 0.6635 0.112 Uiso 0.728(8) 1 calc R U P A 2
C9B C 0.1433(13) 0.2623(8) 0.6210(13) 0.032(5) Uiso 0.272(8) 1 d . . P A 1
H9BA H 0.1072 0.2920 0.5886 0.048 Uiso 0.272(8) 1 calc R U P A 1
H9BB H 0.1653 0.2717 0.6827 0.048 Uiso 0.272(8) 1 calc R U P A 1
H9BC H 0.1052 0.2300 0.6138 0.048 Uiso 0.272(8) 1 calc R U P A 1
C11B C 0.1958(16) 0.2438(10) 0.4863(13) 0.045(6) Uiso 0.272(8) 1 d . . P A 1
H11D H 0.1514 0.2145 0.4702 0.067 Uiso 0.272(8) 1 calc R U P A 1
H11E H 0.2493 0.2351 0.4674 0.067 Uiso 0.272(8) 1 calc R U P A 1
H11F H 0.1681 0.2771 0.4582 0.067 Uiso 0.272(8) 1 calc R U P A 1
C10B C 0.2744(15) 0.1949(9) 0.6307(15) 0.042(6) Uiso 0.272(8) 1 d . . P A 1
H10G H 0.2940 0.1986 0.6940 0.062 Uiso 0.272(8) 1 calc R U P A 1
H10H H 0.3274 0.1875 0.6104 0.062 Uiso 0.272(8) 1 calc R U P A 1
H10I H 0.2307 0.1653 0.6139 0.062 Uiso 0.272(8) 1 calc R U P A 1

loop_
_atom_site_aniso_label
_atom_site_aniso_U_11
_atom_site_aniso_U_22
_atom_site_aniso_U_33
_atom_site_aniso_U_23
_atom_site_aniso_U_13
_atom_site_aniso_U_12
Co1 0.0101(3) 0.0242(4) 0.0263(4) 0.0003(3) 0.0026(2) -0.0006(3)
O3 0.0094(16) 0.029(2) 0.0319(19) -0.0009(15) 0.0067(14) 0.0028(14)
O4 0.0113(16) 0.031(2) 0.0222(17) -0.0012(14) 0.0030(13) 0.0035(14)
O2 0.0144(17) 0.020(2) 0.0349(19) -0.0007(15) 0.0080(14) -0.0033(15)
O1 0.0114(16) 0.031(2) 0.0326(19) 0.0037(16) 0.0048(14) 0.0029(15)
O5 0.0161(18) 0.028(2) 0.038(2) -0.0018(16) 0.0034(15) -0.0025(15)
O6 0.0193(18) 0.028(2) 0.040(2) -0.0064(16) 0.0033(15) 0.0004(17)
N1 0.018(2) 0.019(2) 0.029(2) 0.0009(17) 0.0047(17) -0.0009(17)
N2 0.017(2) 0.025(2) 0.024(2) 0.0008(18) 0.0001(17) 0.0014(18)
C14 0.015(3) 0.021(3) 0.030(3) 0.005(2) 0.003(2) -0.001(2)
C3 0.011(2) 0.034(3) 0.027(3) 0.002(2) 0.004(2) -0.001(2)
C4 0.027(3) 0.024(3) 0.037(3) -0.005(2) 0.010(2) -0.005(2)
C16 0.015(2) 0.040(4) 0.030(3) -0.001(2) 0.008(2) 0.002(2)
C33 0.022(3) 0.023(3) 0.042(3) -0.001(2) 0.002(2) 0.002(2)
C34 0.018(3) 0.026(3) 0.035(3) 0.008(2) 0.003(2) -0.005(2)
C48 0.012(2) 0.018(3) 0.025(3) 0.002(2) 0.0013(19) -0.001(2)
C17 0.014(2) 0.039(4) 0.031(3) 0.001(2) 0.003(2) -0.001(2)
C6 0.017(3) 0.032(3) 0.033(3) 0.005(2) 0.008(2) 0.003(2)
C31 0.017(3) 0.027(3) 0.032(3) 0.002(2) 0.004(2) 0.002(2)
C35 0.013(2) 0.023(3) 0.035(3) 0.006(2) 0.003(2) 0.004(2)
C30 0.018(2) 0.025(3) 0.029(3) 0.000(2) 0.005(2) -0.001(2)
C49 0.019(3) 0.020(3) 0.027(3) 0.003(2) 0.002(2) -0.002(2)
C29 0.026(3) 0.026(3) 0.030(3) 0.002(2) 0.011(2) -0.001(2)
C15 0.014(2) 0.039(3) 0.024(3) 0.002(2) -0.0003(19) 0.001(2)
C18 0.025(3) 0.039(4) 0.031(3) -0.006(2) 0.009(2) 0.001(2)
C5 0.022(3) 0.032(3) 0.036(3) 0.008(2) 0.008(2) 0.004(2)
C1 0.010(2) 0.029(3) 0.031(3) 0.003(2) 0.005(2) 0.005(2)
C25 0.017(3) 0.041(4) 0.027(3) -0.006(2) 0.004(2) 0.002(2)
C12 0.017(3) 0.034(4) 0.048(3) 0.018(3) 0.002(2) 0.005(2)
C7 0.019(3) 0.029(3) 0.035(3) 0.005(2) 0.008(2) -0.003(2)
C32 0.025(3) 0.026(3) 0.033(3) 0.000(2) 0.005(2) 0.003(2)
C2 0.015(2) 0.026(3) 0.032(3) 0.005(2) 0.008(2) 0.001(2)
C46 0.014(2) 0.038(4) 0.035(3) 0.005(2) 0.000(2) 0.000(2)
C8 0.031(3) 0.028(3) 0.041(3) 0.000(2) 0.001(2) -0.005(3)
C20 0.017(2) 0.039(4) 0.023(3) -0.001(2) 0.003(2) 0.000(2)
C36 0.023(3) 0.036(4) 0.043(3) -0.003(3) -0.003(2) 0.009(3)
C50 0.024(3) 0.040(4) 0.036(3) 0.001(2) 0.009(2) 0.008(3)
C47 0.019(3) 0.025(3) 0.039(3) 0.005(2) 0.008(2) 0.004(2)
C40 0.020(3) 0.025(3) 0.050(3) 0.000(3) 0.000(2) -0.001(2)
C44 0.019(3) 0.038(3) 0.035(3) 0.002(2) 0.007(2) 0.004(2)
C19 0.026(3) 0.037(3) 0.030(3) 0.003(2) 0.011(2) 0.001(2)
C53 0.021(3) 0.034(3) 0.032(3) 0.000(2) 0.000(2) -0.003(2)
C21 0.019(3) 0.049(4) 0.029(3) -0.002(2) 0.007(2) 0.005(3)
C26 0.024(3) 0.047(4) 0.028(3) -0.006(2) 0.008(2) 0.002(3)
C52 0.036(3) 0.041(4) 0.032(3) -0.005(3) 0.005(2) 0.000(3)
C23 0.023(3) 0.074(5) 0.045(4) 0.000(3) 0.003(3) -0.008(3)
C28 0.022(3) 0.052(4) 0.036(3) -0.010(3) 0.008(2) -0.002(3)
C13 0.023(3) 0.051(4) 0.062(4) 0.022(3) -0.001(3) 0.009(3)
C51 0.033(3) 0.051(4) 0.035(3) 0.001(3) 0.011(2) 0.009(3)
C22 0.038(3) 0.062(5) 0.029(3) -0.002(3) -0.002(2) 0.015(3)
C45 0.025(3) 0.048(4) 0.024(3) -0.002(2) -0.001(2) 0.001(3)
C43 0.023(3) 0.042(4) 0.063(4) 0.000(3) 0.001(3) -0.003(3)
C42 0.029(3) 0.039(4) 0.067(4) 0.006(3) 0.001(3) -0.012(3)
C10 0.030(3) 0.050(4) 0.043(3) 0.011(3) -0.011(3) -0.006(3)
C9 0.022(3) 0.056(4) 0.071(4) 0.027(3) 0.009(3) 0.004(3)
C27 0.036(3) 0.044(4) 0.047(3) -0.004(3) 0.012(3) 0.005(3)
C24 0.030(3) 0.066(5) 0.035(3) 0.001(3) 0.004(2) 0.001(3)
C37 0.031(3) 0.046(4) 0.058(4) -0.013(3) -0.003(3) 0.018(3)
C38 0.055(4) 0.058(5) 0.040(3) 0.001(3) -0.007(3) 0.025(4)
C41 0.034(3) 0.045(4) 0.044(4) -0.005(3) -0.009(3) -0.004(3)
C39 0.029(3) 0.051(4) 0.077(5) -0.011(4) 0.007(3) 0.016(3)
C11A 0.034(5) 0.046(6) 0.072(6) -0.013(5) 0.001(4) -0.017(4)
C10A 0.046(6) 0.039(6) 0.119(10) -0.042(6) -0.004(6) 0.000(5)
Li1 0.010(4) 0.033(6) 0.032(5) -0.003(4) 0.002(3) -0.001(4)
C9A 0.070(7) 0.075(8) 0.070(7) 0.023(6) 0.006(5) -0.052(6)

loop_
_atom_type_symbol
_atom_type_description
_atom_type_scat_dispersion_real
_atom_type_scat_dispersion_imag
_atom_type_scat_source
C C 0.0033 0.0016 'International Tables Vol C Tables 4.2.6.8 and 6.1.1.4'
H H 0.0000 0.0000 'International Tables Vol C Tables 4.2.6.8 and 6.1.1.4'
Co Co 0.3494 0.9721 'International Tables Vol C Tables 4.2.6.8 and 6.1.1.4'
Li Li -0.0003 0.0001 'International Tables Vol C Tables 4.2.6.8 and 6.1.1.4'
N N 0.0061 0.0033 'International Tables Vol C Tables 4.2.6.8 and 6.1.1.4'
O O 0.0106 0.0060 'International Tables Vol C Tables 4.2.6.8 and 6.1.1.4'

loop_
_geom_angle_atom_site_label_1
_geom_angle_atom_site_label_2
_geom_angle_atom_site_label_3
_geom_angle
_geom_angle_site_symmetry_1
_geom_angle_site_symmetry_3
_geom_angle_publ_flag
O3 Co1 O2 95.57(12) . . ?
O3 Co1 O1 91.72(13) . . ?
O3 Co1 N1 92.19(13) . . ?
O3 Co1 N2 167.76(13) . . ?
O1 Co1 O2 59.50(11) . . ?
O5 Co1 O3 99.49(13) . . ?
O5 Co1 O2 100.64(12) . . ?
O5 Co1 O1 158.27(13) . . ?
O5 Co1 N1 104.97(14) . . ?
O5 Co1 N2 83.97(14) . . ?
N1 Co1 O2 151.59(13) . . ?
N1 Co1 O1 93.05(13) . . ?
N1 Co1 N2 75.56(14) . . ?
N2 Co1 O2 95.31(13) . . ?
N2 Co1 O1 88.99(14) . . ?
C14 O3 Co1 133.4(3) . . ?
C14 O4 Li1 147.6(4) . 3_666 ?
C14 O4 Li1 126.0(4) . . ?
Li1 O4 Li1 85.8(4) 3_666 . ?
C1 O2 Co1 87.5(3) . . ?
C1 O2 Li1 140.0(4) . . ?
Li1 O2 Co1 95.5(3) . . ?
C1 O1 Co1 92.4(3) . . ?
C29 O5 Co1 127.0(3) . . ?
C29 O6 Li1 131.0(4) . . ?
C48 N1 Co1 117.1(3) . . ?
C44 N1 Co1 124.1(3) . . ?
C44 N1 C48 118.4(4) . . ?
C49 N2 Co1 117.7(3) . . ?
C49 N2 C53 117.9(4) . . ?
C53 N2 Co1 124.4(3) . . ?
O3 C14 C15 116.1(4) . . ?
O4 C14 O3 125.3(4) . . ?
O4 C14 C15 118.5(4) . . ?
C4 C3 H3 119.7 . . ?
C4 C3 C2 120.5(4) . . ?
C2 C3 H3 119.7 . . ?
C3 C4 C5 118.2(5) . . ?
C3 C4 C8 121.5(4) . . ?
C5 C4 C8 120.3(5) . . ?
C17 C16 H16 119.0 . . ?
C17 C16 C15 122.0(4) . . ?
C15 C16 H16 119.0 . . ?
C34 C33 H33 119.2 . . ?
C32 C33 H33 119.2 . . ?
C32 C33 C34 121.6(5) . . ?
C33 C34 C40 119.2(5) . . ?
C35 C34 C33 118.9(5) . . ?
C35 C34 C40 121.9(4) . . ?
N1 C48 C49 114.8(4) . . ?
N1 C48 C47 121.3(4) . . ?
C47 C48 C49 124.0(4) . . ?
C16 C17 C18 117.4(4) . . ?
C16 C17 C21 119.9(4) . . ?
C18 C17 C21 122.7(5) . . ?
C5 C6 C12 122.6(5) . . ?
C7 C6 C5 117.9(4) . . ?
C7 C6 C12 119.5(4) . . ?
C30 C31 H31 119.4 . . ?
C32 C31 H31 119.4 . . ?
C32 C31 C30 121.1(5) . . ?
C34 C35 H35 119.7 . . ?
C34 C35 C30 120.6(4) . . ?
C30 C35 H35 119.7 . . ?
C31 C30 C35 119.3(5) . . ?
C31 C30 C29 120.3(4) . . ?
C35 C30 C29 120.3(4) . . ?
N2 C49 C48 114.4(4) . . ?
N2 C49 C50 122.3(4) . . ?
C50 C49 C48 123.3(4) . . ?
O5 C29 C30 116.4(4) . . ?
O6 C29 O5 125.0(5) . . ?
O6 C29 C30 118.5(4) . . ?
C16 C15 C14 120.4(4) . . ?
C20 C15 C14 120.6(4) . . ?
C20 C15 C16 119.0(4) . . ?
C17 C18 H18 119.2 . . ?
C19 C18 C17 121.6(5) . . ?
C19 C18 H18 119.2 . . ?
C4 C5 C6 122.5(5) . . ?
C4 C5 H5 118.7 . . ?
C6 C5 H5 118.7 . . ?
O2 C1 C2 120.4(4) . . ?
O1 C1 O2 120.5(4) . . ?
O1 C1 C2 119.1(4) . . ?
C26 C25 C19 107.6(4) . . ?
C26 C25 C28 109.2(4) . . ?
C26 C25 C27 110.5(4) . . ?
C28 C25 C19 113.5(4) . . ?
C27 C25 C19 109.2(4) . . ?
C27 C25 C28 106.8(4) . . ?
C6 C12 C13 112.1(4) . . ?
C6 C12 C10 108.8(4) . . ?
C6 C12 C9 109.4(4) . . ?
C13 C12 C10 108.0(5) . . ?
C9 C12 C13 108.8(5) . . ?
C9 C12 C10 109.6(5) . . ?
C6 C7 H7 120.0 . . ?
C2 C7 C6 120.0(5) . . ?
C2 C7 H7 120.0 . . ?
C33 C32 C36 122.6(5) . . ?
C31 C32 C33 118.5(5) . . ?
C31 C32 C36 118.9(4) . . ?
C3 C2 C1 119.0(4) . . ?
C7 C2 C3 120.8(5) . . ?
C7 C2 C1 120.2(4) . . ?
C47 C46 H46 120.5 . . ?
C45 C46 H46 120.5 . . ?
C45 C46 C47 119.1(5) . . ?
C4 C8 C11A 111.7(5) . . ?
C4 C8 C10B 113.1(8) . . ?
C10A C8 C4 109.9(5) . . ?
C10A C8 C11A 107.4(6) . . ?
C10A C8 C9A 111.8(7) . . ?
C9A C8 C4 108.4(5) . . ?
C9A C8 C11A 107.8(6) . . ?
C9B C8 C4 109.9(9) . . ?
C9B C8 C11B 112.1(12) . . ?
C9B C8 C10B 108.0(11) . . ?
C11B C8 C4 106.2(9) . . ?
C11B C8 C10B 107.7(12) . . ?
C15 C20 H20 119.5 . . ?
C19 C20 C15 121.0(5) . . ?
C19 C20 H20 119.5 . . ?
C32 C36 C38 105.9(4) . . ?
C37 C36 C32 112.6(4) . . ?
C37 C36 C38 108.7(5) . . ?
C39 C36 C32 111.6(5) . . ?
C39 C36 C37 108.1(5) . . ?
C39 C36 C38 109.8(5) . . ?
C49 C50 H50 120.4 . . ?
C49 C50 C51 119.2(5) . . ?
C51 C50 H50 120.4 . . ?
C48 C47 C46 119.7(5) . . ?
C48 C47 H47 120.1 . . ?
C46 C47 H47 120.1 . . ?
C43 C40 C34 112.3(4) . . ?
C43 C40 C42 108.5(5) . . ?
C43 C40 C41 108.6(4) . . ?
C42 C40 C34 108.0(4) . . ?
C41 C40 C34 109.3(4) . . ?
C41 C40 C42 110.2(5) . . ?
N1 C44 H44 118.6 . . ?
N1 C44 C45 122.8(5) . . ?
C45 C44 H44 118.6 . . ?
C18 C19 C25 122.8(4) . . ?
C20 C19 C18 119.0(5) . . ?
C20 C19 C25 118.2(4) . . ?
N2 C53 H53 118.7 . . ?
N2 C53 C52 122.6(5) . . ?
C52 C53 H53 118.7 . . ?
C17 C21 C23 108.6(5) . . ?
C17 C21 C22 110.9(4) . . ?
C17 C21 C24 112.0(4) . . ?
C22 C21 C23 109.0(4) . . ?
C22 C21 C24 107.4(5) . . ?
C24 C21 C23 108.9(4) . . ?
C25 C26 H26A 109.5 . . ?
C25 C26 H26B 109.5 . . ?
C25 C26 H26C 109.5 . . ?
H26A C26 H26B 109.5 . . ?
H26A C26 H26C 109.5 . . ?
H26B C26 H26C 109.5 . . ?
C53 C52 H52 120.6 . . ?
C51 C52 C53 118.9(5) . . ?
C51 C52 H52 120.6 . . ?
C21 C23 H23A 109.5 . . ?
C21 C23 H23B 109.5 . . ?
C21 C23 H23C 109.5 . . ?
H23A C23 H23B 109.5 . . ?
H23A C23 H23C 109.5 . . ?
H23B C23 H23C 109.5 . . ?
C25 C28 H28A 109.5 . . ?
C25 C28 H28B 109.5 . . ?
C25 C28 H28C 109.5 . . ?
H28A C28 H28B 109.5 . . ?
H28A C28 H28C 109.5 . . ?
H28B C28 H28C 109.5 . . ?
C12 C13 H13A 109.5 . . ?
C12 C13 H13B 109.5 . . ?
C12 C13 H13C 109.5 . . ?
H13A C13 H13B 109.5 . . ?
H13A C13 H13C 109.5 . . ?
H13B C13 H13C 109.5 . . ?
C50 C51 H51 120.4 . . ?
C52 C51 C50 119.2(5) . . ?
C52 C51 H51 120.4 . . ?
C21 C22 H22A 109.5 . . ?
C21 C22 H22B 109.5 . . ?
C21 C22 H22C 109.5 . . ?
H22A C22 H22B 109.5 . . ?
H22A C22 H22C 109.5 . . ?
H22B C22 H22C 109.5 . . ?
C46 C45 C44 118.8(5) . . ?
C46 C45 H45 120.6 . . ?
C44 C45 H45 120.6 . . ?
C40 C43 H43A 109.5 . . ?
C40 C43 H43B 109.5 . . ?
C40 C43 H43C 109.5 . . ?
H43A C43 H43B 109.5 . . ?
H43A C43 H43C 109.5 . . ?
H43B C43 H43C 109.5 . . ?
C40 C42 H42A 109.5 . . ?
C40 C42 H42B 109.5 . . ?
C40 C42 H42C 109.5 . . ?
H42A C42 H42B 109.5 . . ?
H42A C42 H42C 109.5 . . ?
H42B C42 H42C 109.5 . . ?
C12 C10 H10A 109.5 . . ?
C12 C10 H10B 109.5 . . ?
C12 C10 H10C 109.5 . . ?
H10A C10 H10B 109.5 . . ?
H10A C10 H10C 109.5 . . ?
H10B C10 H10C 109.5 . . ?
C12 C9 H9A 109.5 . . ?
C12 C9 H9B 109.5 . . ?
C12 C9 H9C 109.5 . . ?
H9A C9 H9B 109.5 . . ?
H9A C9 H9C 109.5 . . ?
H9B C9 H9C 109.5 . . ?
C25 C27 H27A 109.5 . . ?
C25 C27 H27B 109.5 . . ?
C25 C27 H27C 109.5 . . ?
H27A C27 H27B 109.5 . . ?
H27A C27 H27C 109.5 . . ?
H27B C27 H27C 109.5 . . ?
C21 C24 H24A 109.5 . . ?
C21 C24 H24B 109.5 . . ?
C21 C24 H24C 109.5 . . ?
H24A C24 H24B 109.5 . . ?
H24A C24 H24C 109.5 . . ?
H24B C24 H24C 109.5 . . ?
C36 C37 H37A 109.5 . . ?
C36 C37 H37B 109.5 . . ?
C36 C37 H37C 109.5 . . ?
H37A C37 H37B 109.5 . . ?
H37A C37 H37C 109.5 . . ?
H37B C37 H37C 109.5 . . ?
C36 C38 H38A 109.5 . . ?
C36 C38 H38B 109.5 . . ?
C36 C38 H38C 109.5 . . ?
H38A C38 H38B 109.5 . . ?
H38A C38 H38C 109.5 . . ?
H38B C38 H38C 109.5 . . ?
C40 C41 H41A 109.5 . . ?
C40 C41 H41B 109.5 . . ?
C40 C41 H41C 109.5 . . ?
H41A C41 H41B 109.5 . . ?
H41A C41 H41C 109.5 . . ?
H41B C41 H41C 109.5 . . ?
C36 C39 H39A 109.5 . . ?
C36 C39 H39B 109.5 . . ?
C36 C39 H39C 109.5 . . ?
H39A C39 H39B 109.5 . . ?
H39A C39 H39C 109.5 . . ?
H39B C39 H39C 109.5 . . ?
C8 C11A H11A 109.5 . . ?
C8 C11A H11B 109.5 . . ?
C8 C11A H11C 109.5 . . ?
H11A C11A H11B 109.5 . . ?
H11A C11A H11C 109.5 . . ?
H11B C11A H11C 109.5 . . ?
C8 C10A H10D 109.5 . . ?
C8 C10A H10E 109.5 . . ?
C8 C10A H10F 109.5 . . ?
H10D C10A H10E 109.5 . . ?
H10D C10A H10F 109.5 . . ?
H10E C10A H10F 109.5 . . ?
O4 Li1 O4 94.2(4) 3_666 . ?
O4 Li1 Li1 47.3(3) 3_666 3_666 ?
O4 Li1 Li1 46.9(3) . 3_666 ?
O2 Li1 O4 104.0(4) . . ?
O2 Li1 O4 122.3(5) . 3_666 ?
O2 Li1 Li1 124.7(6) . 3_666 ?
O6 Li1 O4 115.5(4) . 3_666 ?
O6 Li1 O4 117.8(5) . . ?
O6 Li1 O2 103.2(4) . . ?
O6 Li1 Li1 131.3(6) . 3_666 ?
C8 C9A H9AA 109.5 . . ?
C8 C9A H9AB 109.5 . . ?
C8 C9A H9AC 109.5 . . ?
H9AA C9A H9AB 109.5 . . ?
H9AA C9A H9AC 109.5 . . ?
H9AB C9A H9AC 109.5 . . ?
C8 C9B H9BA 109.5 . . ?
C8 C9B H9BB 109.5 . . ?
C8 C9B H9BC 109.5 . . ?
H9BA C9B H9BB 109.5 . . ?
H9BA C9B H9BC 109.5 . . ?
H9BB C9B H9BC 109.5 . . ?
C8 C11B H11D 109.5 . . ?
C8 C11B H11E 109.5 . . ?
C8 C11B H11F 109.5 . . ?
H11D C11B H11E 109.5 . . ?
H11D C11B H11F 109.5 . . ?
H11E C11B H11F 109.5 . . ?
C8 C10B H10G 109.5 . . ?
C8 C10B H10H 109.5 . . ?
C8 C10B H10I 109.5 . . ?
H10G C10B H10H 109.5 . . ?
H10G C10B H10I 109.5 . . ?
H10H C10B H10I 109.5 . . ?

loop_
_geom_bond_atom_site_label_1
_geom_bond_atom_site_label_2
_geom_bond_distance
_geom_bond_site_symmetry_2
_geom_bond_publ_flag
Co1 O3 2.023(3) . ?
Co1 O2 2.266(3) . ?
Co1 O1 2.160(3) . ?
Co1 O5 2.010(3) . ?
Co1 N1 2.114(4) . ?
Co1 N2 2.131(4) . ?
O3 C14 1.267(5) . ?
O4 C14 1.252(5) . ?
O4 Li1 1.950(9) . ?
O4 Li1 1.936(8) 3_666 ?
O2 C1 1.268(5) . ?
O2 Li1 1.917(8) . ?
O1 C1 1.264(5) . ?
O5 C29 1.278(6) . ?
O6 C29 1.249(6) . ?
O6 Li1 1.858(9) . ?
N1 C48 1.355(6) . ?
N1 C44 1.338(6) . ?
N2 C49 1.335(6) . ?
N2 C53 1.354(6) . ?
C14 C15 1.501(7) . ?
C3 H3 0.9300 . ?
C3 C4 1.382(7) . ?
C3 C2 1.397(7) . ?
C4 C5 1.394(7) . ?
C4 C8 1.533(7) . ?
C16 H16 0.9300 . ?
C16 C17 1.378(7) . ?
C16 C15 1.403(6) . ?
C33 H33 0.9300 . ?
C33 C34 1.391(7) . ?
C33 C32 1.390(7) . ?
C34 C35 1.382(7) . ?
C34 C40 1.547(7) . ?
C48 C49 1.479(6) . ?
C48 C47 1.375(6) . ?
C17 C18 1.417(7) . ?
C17 C21 1.528(7) . ?
C6 C5 1.407(7) . ?
C6 C12 1.525(6) . ?
C6 C7 1.398(7) . ?
C31 H31 0.9300 . ?
C31 C30 1.391(6) . ?
C31 C32 1.381(7) . ?
C35 H35 0.9300 . ?
C35 C30 1.393(6) . ?
C30 C29 1.494(7) . ?
C49 C50 1.379(7) . ?
C15 C20 1.389(6) . ?
C18 H18 0.9300 . ?
C18 C19 1.397(7) . ?
C5 H5 0.9300 . ?
C1 C2 1.505(7) . ?
C25 C19 1.542(7) . ?
C25 C26 1.528(7) . ?
C25 C28 1.538(7) . ?
C25 C27 1.536(7) . ?
C12 C13 1.537(7) . ?
C12 C10 1.542(8) . ?
C12 C9 1.527(7) . ?
C7 H7 0.9300 . ?
C7 C2 1.390(6) . ?
C32 C36 1.535(7) . ?
C46 H46 0.9300 . ?
C46 C47 1.383(7) . ?
C46 C45 1.367(7) . ?
C8 C11A 1.553(9) . ?
C8 C10A 1.516(10) . ?
C8 C9A 1.532(10) . ?
C8 C9B 1.515(18) . ?
C8 C11B 1.52(2) . ?
C8 C10B 1.62(2) . ?
C20 H20 0.9300 . ?
C20 C19 1.381(7) . ?
C36 C37 1.515(8) . ?
C36 C38 1.566(8) . ?
C36 C39 1.510(8) . ?
C50 H50 0.9300 . ?
C50 C51 1.384(7) . ?
C47 H47 0.9300 . ?
C40 C43 1.531(7) . ?
C40 C42 1.540(8) . ?
C40 C41 1.534(8) . ?
C44 H44 0.9300 . ?
C44 C45 1.380(7) . ?
C53 H53 0.9300 . ?
C53 C52 1.380(7) . ?
C21 C23 1.536(8) . ?
C21 C22 1.530(8) . ?
C21 C24 1.531(7) . ?
C26 H26A 0.9600 . ?
C26 H26B 0.9600 . ?
C26 H26C 0.9600 . ?
C52 H52 0.9300 . ?
C52 C51 1.364(7) . ?
C23 H23A 0.9600 . ?
C23 H23B 0.9600 . ?
C23 H23C 0.9600 . ?
C28 H28A 0.9600 . ?
C28 H28B 0.9600 . ?
C28 H28C 0.9600 . ?
C13 H13A 0.9600 . ?
C13 H13B 0.9600 . ?
C13 H13C 0.9600 . ?
C51 H51 0.9300 . ?
C22 H22A 0.9600 . ?
C22 H22B 0.9600 . ?
C22 H22C 0.9600 . ?
C45 H45 0.9300 . ?
C43 H43A 0.9600 . ?
C43 H43B 0.9600 . ?
C43 H43C 0.9600 . ?
C42 H42A 0.9600 . ?
C42 H42B 0.9600 . ?
C42 H42C 0.9600 . ?
C10 H10A 0.9600 . ?
C10 H10B 0.9600 . ?
C10 H10C 0.9600 . ?
C9 H9A 0.9600 . ?
C9 H9B 0.9600 . ?
C9 H9C 0.9600 . ?
C27 H27A 0.9600 . ?
C27 H27B 0.9600 . ?
C27 H27C 0.9600 . ?
C24 H24A 0.9600 . ?
C24 H24B 0.9600 . ?
C24 H24C 0.9600 . ?
C37 H37A 0.9600 . ?
C37 H37B 0.9600 . ?
C37 H37C 0.9600 . ?
C38 H38A 0.9600 . ?
C38 H38B 0.9600 . ?
C38 H38C 0.9600 . ?
C41 H41A 0.9600 . ?
C41 H41B 0.9600 . ?
C41 H41C 0.9600 . ?
C39 H39A 0.9600 . ?
C39 H39B 0.9600 . ?
C39 H39C 0.9600 . ?
C11A H11A 0.9600 . ?
C11A H11B 0.9600 . ?
C11A H11C 0.9600 . ?
C10A H10D 0.9600 . ?
C10A H10E 0.9600 . ?
C10A H10F 0.9600 . ?
Li1 O4 1.936(8) 3_666 ?
Li1 Li1 2.644(16) 3_666 ?
C9A H9AA 0.9600 . ?
C9A H9AB 0.9600 . ?
C9A H9AC 0.9600 . ?
C9B H9BA 0.9600 . ?
C9B H9BB 0.9600 . ?
C9B H9BC 0.9600 . ?
C11B H11D 0.9600 . ?
C11B H11E 0.9600 . ?
C11B H11F 0.9600 . ?
C10B H10G 0.9600 . ?
C10B H10H 0.9600 . ?
C10B H10I 0.9600 . ?

loop_
_geom_torsion_atom_site_label_1
_geom_torsion_atom_site_label_2
_geom_torsion_atom_site_label_3
_geom_torsion_atom_site_label_4
_geom_torsion
_geom_torsion_site_symmetry_1
_geom_torsion_site_symmetry_2
_geom_torsion_site_symmetry_3
_geom_torsion_site_symmetry_4
_geom_torsion_publ_flag
Co1 O3 C14 O4 -1.0(8) . . . . ?
Co1 O3 C14 C15 -178.8(3) . . . . ?
Co1 O2 C1 O1 -3.8(4) . . . . ?
Co1 O2 C1 C2 174.5(4) . . . . ?
Co1 O1 C1 O2 4.0(4) . . . . ?
Co1 O1 C1 C2 -174.3(4) . . . . ?
Co1 O5 C29 O6 21.6(7) . . . . ?
Co1 O5 C29 C30 -155.4(3) . . . . ?
Co1 N1 C48 C49 8.0(5) . . . . ?
Co1 N1 C48 C47 -171.9(4) . . . . ?
Co1 N1 C44 C45 172.6(4) . . . . ?
Co1 N2 C49 C48 -0.4(5) . . . . ?
Co1 N2 C49 C50 -179.0(4) . . . . ?
Co1 N2 C53 C52 176.9(4) . . . . ?
O3 C14 C15 C16 9.7(7) . . . . ?
O3 C14 C15 C20 -172.1(5) . . . . ?
O4 C14 C15 C16 -168.2(5) . . . . ?
O4 C14 C15 C20 9.9(7) . . . . ?
O2 C1 C2 C3 176.4(4) . . . . ?
O2 C1 C2 C7 -3.7(7) . . . . ?
O1 C1 C2 C3 -5.4(7) . . . . ?
O1 C1 C2 C7 174.5(4) . . . . ?
N1 C48 C49 N2 -4.9(6) . . . . ?
N1 C48 C49 C50 173.7(5) . . . . ?
N1 C48 C47 C46 -1.3(7) . . . . ?
N1 C44 C45 C46 -1.1(8) . . . . ?
N2 C49 C50 C51 2.6(8) . . . . ?
N2 C53 C52 C51 1.2(9) . . . . ?
C14 C15 C20 C19 -178.5(5) . . . . ?
C3 C4 C5 C6 -0.4(7) . . . . ?
C3 C4 C8 C11A -1.0(7) . . . . ?
C3 C4 C8 C10A 118.0(7) . . . . ?
C3 C4 C8 C9A -119.6(7) . . . . ?
C3 C4 C8 C9B -60.9(10) . . . . ?
C3 C4 C8 C11B 60.5(11) . . . . ?
C3 C4 C8 C10B 178.4(9) . . . . ?
C4 C3 C2 C1 179.4(4) . . . . ?
C4 C3 C2 C7 -0.5(7) . . . . ?
C16 C17 C18 C19 -1.0(8) . . . . ?
C16 C17 C21 C23 -78.1(6) . . . . ?
C16 C17 C21 C22 41.7(7) . . . . ?
C16 C17 C21 C24 161.6(5) . . . . ?
C16 C15 C20 C19 -0.3(8) . . . . ?
C33 C34 C35 C30 -0.2(7) . . . . ?
C33 C34 C40 C43 178.4(5) . . . . ?
C33 C34 C40 C42 -62.0(6) . . . . ?
C33 C34 C40 C41 57.9(6) . . . . ?
C33 C32 C36 C37 -12.9(7) . . . . ?
C33 C32 C36 C38 105.8(6) . . . . ?
C33 C32 C36 C39 -134.7(6) . . . . ?
C34 C33 C32 C31 0.9(8) . . . . ?
C34 C33 C32 C36 -176.5(5) . . . . ?
C34 C35 C30 C31 0.8(7) . . . . ?
C34 C35 C30 C29 -177.0(4) . . . . ?
C48 N1 C44 C45 0.6(8) . . . . ?
C48 C49 C50 C51 -175.9(5) . . . . ?
C17 C16 C15 C14 177.0(5) . . . . ?
C17 C16 C15 C20 -1.2(8) . . . . ?
C17 C18 C19 C25 -177.7(5) . . . . ?
C17 C18 C19 C20 -0.4(8) . . . . ?
C6 C7 C2 C3 0.8(7) . . . . ?
C6 C7 C2 C1 -179.1(4) . . . . ?
C31 C30 C29 O5 3.3(7) . . . . ?
C31 C30 C29 O6 -174.0(4) . . . . ?
C31 C32 C36 C37 169.8(5) . . . . ?
C31 C32 C36 C38 -71.5(6) . . . . ?
C31 C32 C36 C39 48.0(7) . . . . ?
C35 C34 C40 C43 -2.6(7) . . . . ?
C35 C34 C40 C42 117.0(5) . . . . ?
C35 C34 C40 C41 -123.2(5) . . . . ?
C35 C30 C29 O5 -179.0(4) . . . . ?
C35 C30 C29 O6 3.8(7) . . . . ?
C30 C31 C32 C33 -0.2(7) . . . . ?
C30 C31 C32 C36 177.2(4) . . . . ?
C49 N2 C53 C52 0.2(8) . . . . ?
C49 C48 C47 C46 178.9(5) . . . . ?
C49 C50 C51 C52 -1.0(8) . . . . ?
C29 O6 Li1 O4 65.6(7) . . . . ?
C29 O6 Li1 O4 175.7(4) . . . 3_666 ?
C29 O6 Li1 O2 -48.3(6) . . . . ?
C29 O6 Li1 Li1 121.2(7) . . . 3_666 ?
C15 C16 C17 C18 1.8(8) . . . . ?
C15 C16 C17 C21 179.0(5) . . . . ?
C15 C20 C19 C18 1.1(8) . . . . ?
C15 C20 C19 C25 178.5(5) . . . . ?
C18 C17 C21 C23 98.9(6) . . . . ?
C18 C17 C21 C22 -141.3(5) . . . . ?
C18 C17 C21 C24 -21.3(8) . . . . ?
C5 C4 C8 C11A 178.8(5) . . . . ?
C5 C4 C8 C10A -62.2(7) . . . . ?
C5 C4 C8 C9A 60.2(8) . . . . ?
C5 C4 C8 C9B 118.9(9) . . . . ?
C5 C4 C8 C11B -119.7(10) . . . . ?
C5 C4 C8 C10B -1.8(11) . . . . ?
C5 C6 C12 C13 -1.9(7) . . . . ?
C5 C6 C12 C10 -121.4(5) . . . . ?
C5 C6 C12 C9 119.0(5) . . . . ?
C5 C6 C7 C2 -0.9(7) . . . . ?
C12 C6 C5 C4 -177.4(5) . . . . ?
C12 C6 C7 C2 177.2(4) . . . . ?
C7 C6 C5 C4 0.7(7) . . . . ?
C7 C6 C12 C13 -180.0(5) . . . . ?
C7 C6 C12 C10 60.6(6) . . . . ?
C7 C6 C12 C9 -59.1(7) . . . . ?
C32 C33 C34 C35 -0.7(7) . . . . ?
C32 C33 C34 C40 178.3(5) . . . . ?
C32 C31 C30 C35 -0.6(7) . . . . ?
C32 C31 C30 C29 177.2(5) . . . . ?
C2 C3 C4 C5 0.3(7) . . . . ?
C2 C3 C4 C8 -179.9(4) . . . . ?
C8 C4 C5 C6 179.7(4) . . . . ?
C47 C48 C49 N2 174.9(5) . . . . ?
C47 C48 C49 C50 -6.5(8) . . . . ?
C47 C46 C45 C44 0.4(8) . . . . ?
C40 C34 C35 C30 -179.1(4) . . . . ?
C44 N1 C48 C49 -179.5(4) . . . . ?
C44 N1 C48 C47 0.6(7) . . . . ?
C53 N2 C49 C48 176.5(4) . . . . ?
C53 N2 C49 C50 -2.1(7) . . . . ?
C53 C52 C51 C50 -0.7(9) . . . . ?
C21 C17 C18 C19 -178.2(5) . . . . ?
C26 C25 C19 C18 110.5(5) . . . . ?
C26 C25 C19 C20 -66.9(6) . . . . ?
C28 C25 C19 C18 -10.6(7) . . . . ?
C28 C25 C19 C20 172.1(5) . . . . ?
C45 C46 C47 C48 0.8(8) . . . . ?
C27 C25 C19 C18 -129.6(5) . . . . ?
C27 C25 C19 C20 53.1(6) . . . . ?
Li1 O4 C14 O3 -7.0(8) . . . . ?
Li1 O4 C14 O3 160.2(6) 3_666 . . . ?
Li1 O4 C14 C15 -22.0(10) 3_666 . . . ?
Li1 O4 C14 C15 170.7(5) . . . . ?
Li1 O2 C1 O1 -99.3(7) . . . . ?
Li1 O2 C1 C2 79.0(7) . . . . ?
Li1 O6 C29 O5 -3.0(8) . . . . ?
Li1 O6 C29 C30 174.0(5) . . . . ?

loop_
_smtbx_masks_void_nr
_smtbx_masks_void_average_x
_smtbx_masks_void_average_y
_smtbx_masks_void_average_z
_smtbx_masks_void_volume
_smtbx_masks_void_count_electrons
_smtbx_masks_void_content
1 -0.778 0.250 -0.711 415.1 62.8 ?
2 -0.699 0.750 0.234 415.1 62.6 ?
